data_8105903
loop_
_publ_author_name
'Latinovi\'c, Nedeljko'
'Novakovi\'c, Sladjana B.'
'Bogdanovi\'c, Goran A.'
'Kastratovi\'c, Vlatko'
'Giester, Gerald'
'Ja\'cimovi\'c, \<Zeljko K.'

_publ_section_title
;
 Crystal structure of dihydrazinium 1H-pyrazole-3,5-dicarboxylate,
 C5H12N6O4
;
_journal_issue 5
_journal_name_full 'Zeitschrift f\"ur Kristallographie - New Crystal Structures'
_journal_page_first 957
_journal_page_last 958
_journal_paper_doi 10.1515/ncrs-2019-0168
_journal_volume 234
_journal_year 2019
_chemical_formula_moiety 'C5 H2 N2 O4, 2(H5 N2)'
_chemical_formula_sum 'C5 H12 N6 O4'
_chemical_formula_weight 220.21
_space_group_crystal_system monoclinic
_space_group_IT_number 14
_space_group_name_Hall '-P 2yn'
_space_group_name_H-M_alt 'P 1 21/n 1'
_atom_sites_solution_hydrogens difmap
_audit_creation_method SHELXL-2014/6
_cell_angle_alpha 90
_cell_angle_beta 97.714(3)
_cell_angle_gamma 90
_cell_formula_units_Z 4
_cell_length_a 4.3368(6)
_cell_length_b 15.483(2)
_cell_length_c 13.8852(19)
_cell_measurement_reflns_used 1886
_cell_measurement_temperature 200(2)
_cell_measurement_theta_max 27.12
_cell_measurement_theta_min 2.03
_cell_volume 923.9(2)
_computing_cell_refinement 'APEX2 (Bruker, 2008)'
_computing_data_collection 'SAINT (Bruker, 2008)'
_computing_data_reduction 'SAINT (Bruker, 2008)'
_computing_molecular_graphics 'ORTEP-3 (Farrugia, 2012)'
_computing_publication_material 'PLATON (Spek, 2003)'
_computing_structure_refinement 'SHELXL-2014/6 (Sheldrick, 2014)'
_computing_structure_solution 'SHELXT 2014/5 (Sheldrick, 2014)'
_diffrn_ambient_temperature 200(2)
_diffrn_measured_fraction_theta_full 0.997
_diffrn_measured_fraction_theta_max 0.987
_diffrn_measurement_device_type 'Bruker ApexII CCD'
_diffrn_measurement_method 'phi and omega scans'
_diffrn_radiation_type MoK\a
_diffrn_radiation_wavelength 0.71073
_diffrn_reflns_av_R_equivalents 0.0391
_diffrn_reflns_av_unetI/netI 0.0217
_diffrn_reflns_Laue_measured_fraction_full 0.997
_diffrn_reflns_Laue_measured_fraction_max 0.987
_diffrn_reflns_limit_h_max 6
_diffrn_reflns_limit_h_min -6
_diffrn_reflns_limit_k_max 23
_diffrn_reflns_limit_k_min -23
_diffrn_reflns_limit_l_max 21
_diffrn_reflns_limit_l_min -21
_diffrn_reflns_number 32710
_diffrn_reflns_point_group_measured_fraction_full 0.997
_diffrn_reflns_point_group_measured_fraction_max 0.987
_diffrn_reflns_theta_full 25.242
_diffrn_reflns_theta_max 33.421
_diffrn_reflns_theta_min 3.962
_diffrn_source 'Incoatec ImS'
_exptl_absorpt_coefficient_mu 0.135
_exptl_absorpt_correction_T_max 0.998
_exptl_absorpt_correction_T_min 0.967
_exptl_absorpt_correction_type multi-scan
_exptl_absorpt_process_details '(SADABS; Bruker, 2008)'
_exptl_crystal_colour yellow
_exptl_crystal_density_diffrn 1.583
_exptl_crystal_description prism
_exptl_crystal_F_000 464
_exptl_crystal_size_max 0.220
_exptl_crystal_size_mid 0.160
_exptl_crystal_size_min 0.070
_refine_diff_density_max 0.459
_refine_diff_density_min -0.271
_refine_diff_density_rms 0.059
_refine_ls_extinction_coef .
_refine_ls_extinction_method none
_refine_ls_goodness_of_fit_ref 1.122
_refine_ls_hydrogen_treatment refall
_refine_ls_matrix_type full
_refine_ls_number_parameters 184
_refine_ls_number_reflns 3560
_refine_ls_number_restraints 0
_refine_ls_restrained_S_all 1.122
_refine_ls_R_factor_all 0.0523
_refine_ls_R_factor_gt 0.0411
_refine_ls_shift/su_max 0.000
_refine_ls_shift/su_mean 0.000
_refine_ls_structure_factor_coef Fsqd
_refine_ls_weighting_details 'w=1/[\s^2^(Fo^2^)+(0.0502P)^2^+0.3095P] where P=(Fo^2^+2Fc^2^)/3'
_refine_ls_weighting_scheme calc
_refine_ls_wR_factor_gt 0.1056
_refine_ls_wR_factor_ref 0.1109
_reflns_Friedel_coverage 0.000
_reflns_Friedel_fraction_full .
_reflns_Friedel_fraction_max .
_reflns_number_gt 2985
_reflns_number_total 3560
_reflns_threshold_expression 'I > 2\s(I)'
_cod_data_source_file suppl_ncrs-2019-0168_suppl.cif
_cod_data_source_block shelx
_cod_original_sg_symbol_H-M 'P 21/n'
_cod_database_code 8105903
_shelx_space_group_comment
;
The symmetry employed for this shelxl refinement is uniquely defined
by the following loop, which should always be used as a source of
symmetry information in preference to the above space-group names.
They are only intended as comments.
;
_shelxl_version_number 2014/6

loop_
_space_group_symop_operation_xyz
'x, y, z'
'-x+1/2, y+1/2, -z+1/2'
'-x, -y, -z'
'x-1/2, -y-1/2, z-1/2'

loop_
_atom_site_label
_atom_site_type_symbol
_atom_site_fract_x
_atom_site_fract_y
_atom_site_fract_z
_atom_site_U_iso_or_equiv
_atom_site_adp_type
_atom_site_occupancy
_atom_site_site_symmetry_order
_atom_site_calc_flag
_atom_site_refinement_flags_posn
_atom_site_refinement_flags_adp
_atom_site_refinement_flags_occupancy
_atom_site_disorder_assembly
_atom_site_disorder_group
O1 O 1.0208(2) 0.37998(5) 0.00034(6) 0.02391(18) Uani 1 1 d . . . . .
O2 O 0.95263(19) 0.27289(5) 0.10278(5) 0.01774(16) Uani 1 1 d . . . . .
O3 O 0.3217(2) 0.57757(5) 0.34723(6) 0.02178(17) Uani 1 1 d . . . . .
O4 O 0.3622(2) 0.43877(6) 0.39166(6) 0.02606(19) Uani 1 1 d . . . . .
N1 N 0.7665(2) 0.49729(5) 0.12136(6) 0.01619(17) Uani 1 1 d . . . . .
N2 N 0.6304(2) 0.54007(5) 0.18837(6) 0.01656(17) Uani 1 1 d . . . . .
N3 N 0.4105(2) 0.19896(6) 0.30831(7) 0.01824(17) Uani 1 1 d . . . . .
N4 N 0.0802(2) 0.21603(6) 0.29600(7) 0.01688(17) Uani 1 1 d . . . . .
N5 N -0.1350(2) 0.31100(6) 0.45979(7) 0.01783(17) Uani 1 1 d . . . . .
N6 N 0.0646(2) 0.36462(6) 0.52751(6) 0.01631(17) Uani 1 1 d . . . . .
C1 C 0.7787(2) 0.41106(6) 0.13768(7) 0.01305(17) Uani 1 1 d . . . . .
C2 C 0.6380(2) 0.39651(6) 0.21949(7) 0.01395(17) Uani 1 1 d . . . . .
C3 C 0.5512(2) 0.47861(6) 0.24878(7) 0.01327(17) Uani 1 1 d . . . . .
C4 C 0.9279(2) 0.35062(6) 0.07503(7) 0.01376(17) Uani 1 1 d . . . . .
C5 C 0.3981(2) 0.50030(6) 0.33578(7) 0.01423(17) Uani 1 1 d . . . . .
H1 H 0.836(4) 0.5238(11) 0.0767(13) 0.028(4) Uiso 1 1 d . . . . .
H2 H 0.601(3) 0.3413(10) 0.2477(11) 0.019(3) Uiso 1 1 d . . . . .
H31 H 0.448(4) 0.1762(11) 0.3700(13) 0.028(4) Uiso 1 1 d . . . . .
H32 H 0.428(4) 0.1547(11) 0.2676(12) 0.027(4) Uiso 1 1 d . . . . .
H41 H 0.035(4) 0.2515(11) 0.3457(13) 0.026(4) Uiso 1 1 d . . . . .
H42 H 0.032(4) 0.2416(11) 0.2356(13) 0.027(4) Uiso 1 1 d . . . . .
H43 H -0.042(4) 0.1653(12) 0.3002(12) 0.031(4) Uiso 1 1 d . . . . .
H51 H 0.216(4) 0.3295(11) 0.5599(11) 0.023(4) Uiso 1 1 d . . . . .
H52 H -0.046(4) 0.3928(11) 0.5707(13) 0.032(4) Uiso 1 1 d . . . . .
H53 H 0.163(4) 0.4018(11) 0.4929(13) 0.031(4) Uiso 1 1 d . . . . .
H61 H -0.290(4) 0.3452(11) 0.4301(12) 0.027(4) Uiso 1 1 d . . . . .
H62 H -0.218(4) 0.2750(11) 0.4960(13) 0.031(4) Uiso 1 1 d . . . . .

loop_
_atom_site_aniso_label
_atom_site_aniso_U_11
_atom_site_aniso_U_22
_atom_site_aniso_U_33
_atom_site_aniso_U_23
_atom_site_aniso_U_13
_atom_site_aniso_U_12
O1 0.0413(5) 0.0169(3) 0.0168(3) -0.0002(3) 0.0160(3) -0.0001(3)
O2 0.0267(4) 0.0107(3) 0.0166(3) -0.0008(2) 0.0058(3) 0.0015(3)
O3 0.0319(4) 0.0175(3) 0.0185(4) -0.0001(3) 0.0125(3) 0.0064(3)
O4 0.0362(5) 0.0224(4) 0.0234(4) 0.0089(3) 0.0181(3) 0.0057(3)
N1 0.0261(5) 0.0102(3) 0.0147(4) 0.0008(3) 0.0117(3) 0.0008(3)
N2 0.0244(4) 0.0118(3) 0.0157(4) 0.0002(3) 0.0110(3) 0.0011(3)
N3 0.0167(4) 0.0195(4) 0.0186(4) 0.0008(3) 0.0027(3) 0.0000(3)
N4 0.0182(4) 0.0156(4) 0.0174(4) -0.0004(3) 0.0042(3) 0.0004(3)
N5 0.0202(4) 0.0173(4) 0.0167(4) 0.0005(3) 0.0053(3) -0.0017(3)
N6 0.0198(4) 0.0160(4) 0.0143(4) -0.0006(3) 0.0067(3) 0.0012(3)
C1 0.0173(4) 0.0102(3) 0.0125(4) -0.0003(3) 0.0054(3) 0.0000(3)
C2 0.0184(4) 0.0112(4) 0.0133(4) 0.0010(3) 0.0059(3) 0.0000(3)
C3 0.0161(4) 0.0120(3) 0.0127(4) 0.0008(3) 0.0056(3) 0.0004(3)
C4 0.0184(4) 0.0119(4) 0.0117(4) -0.0024(3) 0.0045(3) -0.0008(3)
C5 0.0153(4) 0.0166(4) 0.0118(4) 0.0007(3) 0.0054(3) 0.0011(3)

loop_
_atom_type_symbol
_atom_type_description
_atom_type_scat_dispersion_real
_atom_type_scat_dispersion_imag
_atom_type_scat_source
C C 0.0033 0.0016 'International Tables Vol C Tables 4.2.6.8 and 6.1.1.4'
H H 0.0000 0.0000 'International Tables Vol C Tables 4.2.6.8 and 6.1.1.4'
N N 0.0061 0.0033 'International Tables Vol C Tables 4.2.6.8 and 6.1.1.4'
O O 0.0106 0.0060 'International Tables Vol C Tables 4.2.6.8 and 6.1.1.4'

loop_
_geom_angle_atom_site_label_1
_geom_angle_atom_site_label_2
_geom_angle_atom_site_label_3
_geom_angle
_geom_angle_site_symmetry_1
_geom_angle_site_symmetry_3
N2 N1 C1 112.44(8) . .
N2 N1 H1 120.7(12) . .
C1 N1 H1 126.9(12) . .
N1 N2 C3 104.86(8) . .
N4 N3 H31 103.1(11) . .
N4 N3 H32 103.4(11) . .
H31 N3 H32 105.9(14) . .
N3 N4 H41 109.0(10) . .
N3 N4 H42 106.7(11) . .
H41 N4 H42 112.2(15) . .
N3 N4 H43 113.1(10) . .
H41 N4 H43 105.6(14) . .
H42 N4 H43 110.3(15) . .
N6 N5 H61 107.5(11) . .
N6 N5 H62 104.6(12) . .
H61 N5 H62 107.6(16) . .
N5 N6 H51 107.6(10) . .
N5 N6 H52 112.0(11) . .
H51 N6 H52 111.1(15) . .
N5 N6 H53 107.8(11) . .
H51 N6 H53 106.3(15) . .
H52 N6 H53 111.7(16) . .
N1 C1 C2 106.70(8) . .
N1 C1 C4 122.28(8) . .
C2 C1 C4 131.01(8) . .
C1 C2 C3 104.89(8) . .
C1 C2 H2 126.7(9) . .
C3 C2 H2 128.3(9) . .
N2 C3 C2 111.11(8) . .
N2 C3 C5 121.65(8) . .
C2 C3 C5 127.23(8) . .
O1 C4 O2 125.22(9) . .
O1 C4 C1 118.19(8) . .
O2 C4 C1 116.59(8) . .
O4 C5 O3 126.11(9) . .
O4 C5 C3 115.86(9) . .
O3 C5 C3 118.02(8) . .

loop_
_geom_bond_atom_site_label_1
_geom_bond_atom_site_label_2
_geom_bond_distance
_geom_bond_site_symmetry_2
O1 C4 1.2477(12) .
O2 C4 1.2639(12) .
O3 C5 1.2572(12) .
O4 C5 1.2515(12) .
N1 N2 1.3419(11) .
N1 C1 1.3541(12) .
N1 H1 0.833(18) .
N2 C3 1.3433(12) .
N3 N4 1.4441(13) .
N3 H31 0.920(17) .
N3 H32 0.897(17) .
N4 H41 0.923(17) .
N4 H42 0.926(18) .
N4 H43 0.953(18) .
N5 N6 1.4506(13) .
N5 H61 0.908(17) .
N5 H62 0.861(19) .
N6 H51 0.923(17) .
N6 H52 0.926(18) .
N6 H53 0.895(18) .
C1 C2 1.3783(13) .
C1 C4 1.4839(13) .
C2 C3 1.4015(13) .
C2 H2 0.963(15) .
C3 C5 1.4928(13) .
